data_2225769
loop_
_publ_author_name
'Dorn, Angelika'
'Schollmeyer, Dieter'
'Laufer, Stefan A.'

_publ_section_title
;
 1-[4-(2-Aminoanilino)phenyl]-2,2,2-trifluoroethanone
;
_journal_coeditor_code BT5212
_journal_issue 5
_journal_name_full 'Acta Crystallographica Section E'
_journal_page_first o1149
_journal_paper_doi 10.1107/S1600536810008937
_journal_volume 66
_journal_year 2010
_chemical_formula_iupac 'C14 H11 F3 N2 O'
_chemical_formula_moiety 'C14 H11 F3 N2 O'
_chemical_formula_sum 'C14 H11 F3 N2 O'
_chemical_formula_weight 280.25
_chemical_name_systematic
;
1-[4-(2-Aminoanilino)phenyl]-2,2,2-trifluoroethanone
;
_space_group_IT_number 61
_symmetry_cell_setting orthorhombic
_symmetry_space_group_name_Hall '-P 2ac 2ab'
_symmetry_space_group_name_H-M 'P b c a'
_atom_sites_solution_hydrogens geom
_atom_sites_solution_primary direct
_atom_sites_solution_secondary difmap
_audit_creation_method SHELXL-97
_cell_angle_alpha 90.00
_cell_angle_beta 90.00
_cell_angle_gamma 90.00
_cell_formula_units_Z 8
_cell_length_a 13.0385(13)
_cell_length_b 8.7129(7)
_cell_length_c 22.424(2)
_cell_measurement_reflns_used 7908
_cell_measurement_temperature 173(2)
_cell_measurement_theta_max 27.7
_cell_measurement_theta_min 2.4
_cell_volume 2547.4(4)
_computing_cell_refinement 'SAINT (Bruker, 2006)'
_computing_data_collection 'APEX2 (Bruker, 2006)'
_computing_data_reduction 'SAINT (Bruker, 2006)'
_computing_molecular_graphics 'PLATON (Spek, 2009)'
_computing_publication_material 'PLATON (Spek, 2009)'
_computing_structure_refinement 'SHELXL97 (Sheldrick, 2008)'
_computing_structure_solution 'SIR97 (Altomare <i>et al.</i>,  1999)'
_diffrn_ambient_temperature 173(2)
_diffrn_measured_fraction_theta_full 0.995
_diffrn_measured_fraction_theta_max 0.995
_diffrn_measurement_device '\k-geometry diffractometer'
_diffrn_measurement_device_type 'Bruker SMART APEXII'
_diffrn_measurement_method 'CCD scan'
_diffrn_radiation_monochromator graphite
_diffrn_radiation_type MoK\a
_diffrn_radiation_wavelength 0.71073
_diffrn_reflns_av_R_equivalents 0.0263
_diffrn_reflns_av_sigmaI/netI 0.0161
_diffrn_reflns_limit_h_max 17
_diffrn_reflns_limit_h_min -17
_diffrn_reflns_limit_k_max 8
_diffrn_reflns_limit_k_min -11
_diffrn_reflns_limit_l_max 29
_diffrn_reflns_limit_l_min -29
_diffrn_reflns_number 21134
_diffrn_reflns_theta_full 27.89
_diffrn_reflns_theta_max 27.89
_diffrn_reflns_theta_min 1.82
_exptl_absorpt_coefficient_mu 0.124
_exptl_absorpt_correction_type none
_exptl_crystal_colour brown
_exptl_crystal_density_diffrn 1.461
_exptl_crystal_density_method 'not measured'
_exptl_crystal_description block
_exptl_crystal_F_000 1152
_exptl_crystal_size_max 0.4
_exptl_crystal_size_mid 0.3
_exptl_crystal_size_min 0.2
_refine_diff_density_max 0.670
_refine_diff_density_min -0.285
_refine_ls_extinction_method none
_refine_ls_goodness_of_fit_ref 1.058
_refine_ls_hydrogen_treatment constr
_refine_ls_matrix_type full
_refine_ls_number_parameters 181
_refine_ls_number_reflns 3033
_refine_ls_number_restraints 0
_refine_ls_restrained_S_all 1.058
_refine_ls_R_factor_all 0.0561
_refine_ls_R_factor_gt 0.0446
_refine_ls_shift/su_max 0.000
_refine_ls_shift/su_mean 0.000
_refine_ls_structure_factor_coef Fsqd
_refine_ls_weighting_details 'calc w=1/[\s^2^(Fo^2^)+(0.0601P)^2^+1.4118P] where P=(Fo^2^+2Fc^2^)/3'
_refine_ls_weighting_scheme calc
_refine_ls_wR_factor_obs 0.1174
_refine_ls_wR_factor_ref 0.1273
_reflns_number_gt 2498
_reflns_number_total 3033
_reflns_threshold_expression I>2\s(I)
_cod_data_source_file bt5212.cif
_cod_data_source_block I
_cod_database_code 2225769
_cod_database_fobs_code 2225769

loop_
_symmetry_equiv_pos_as_xyz
'x, y, z'
'-x+1/2, -y, z+1/2'
'-x, y+1/2, -z+1/2'
'x+1/2, -y+1/2, -z'
'-x, -y, -z'
'x-1/2, y, -z-1/2'
'x, -y-1/2, z-1/2'
'-x-1/2, y-1/2, z'

loop_
_atom_site_type_symbol
_atom_site_label
_atom_site_fract_x
_atom_site_fract_y
_atom_site_fract_z
_atom_site_U_iso_or_equiv
_atom_site_adp_type
_atom_site_calc_flag
_atom_site_refinement_flags
_atom_site_occupancy
_atom_site_disorder_assembly
_atom_site_disorder_group
C C1 0.18780(11) 0.80106(18) 0.63368(7) 0.0277(3) Uani d . 1 . .
C C2 0.19637(13) 0.7530(2) 0.69312(7) 0.0330(4) Uani d . 1 . .
C C3 0.11693(16) 0.7953(2) 0.73256(8) 0.0479(5) Uani d . 1 . .
H H3 0.1203 0.7641 0.7731 0.057 Uiso calc R 1 . .
C C4 0.03490(16) 0.8806(3) 0.71344(11) 0.0580(6) Uani d . 1 . .
H H4 -0.0181 0.9060 0.7408 0.070 Uiso calc R 1 . .
C C5 0.02813(15) 0.9299(3) 0.65535(11) 0.0546(6) Uani d . 1 . .
H H5 -0.0282 0.9908 0.6427 0.065 Uiso calc R 1 . .
C C6 0.10447(13) 0.8895(2) 0.61572(8) 0.0381(4) Uani d . 1 . .
H H6 0.1000 0.9226 0.5754 0.046 Uiso calc R 1 . .
N N7 0.27946(14) 0.6728(2) 0.71200(7) 0.0486(4) Uani d . 1 . .
H H7A 0.3249 0.6275 0.6871 0.073 Uiso d R 1 . .
H H7B 0.2675 0.6308 0.7483 0.073 Uiso d R 1 . .
N N8 0.26108(10) 0.75201(16) 0.59059(5) 0.0291(3) Uani d . 1 . .
H H8 0.2297 0.6912 0.5600 0.035 Uiso d R 1 . .
C C9 0.35838(11) 0.80793(18) 0.58519(6) 0.0255(3) Uani d . 1 . .
C C10 0.39963(12) 0.91396(18) 0.62580(6) 0.0271(3) Uani d . 1 . .
H H10 0.3594 0.9488 0.6584 0.033 Uiso calc R 1 . .
C C11 0.49855(12) 0.96782(18) 0.61856(6) 0.0272(3) Uani d . 1 . .
H H11 0.5256 1.0394 0.6464 0.033 Uiso calc R 1 . .
C C12 0.55966(11) 0.91856(17) 0.57084(6) 0.0253(3) Uani d . 1 . .
C C13 0.51717(12) 0.81270(19) 0.53022(6) 0.0284(3) Uani d . 1 . .
H H13 0.5571 0.7789 0.4973 0.034 Uiso calc R 1 . .
C C14 0.41990(12) 0.75778(19) 0.53712(6) 0.0288(3) Uani d . 1 . .
H H14 0.3934 0.6854 0.5094 0.035 Uiso calc R 1 . .
C C15 0.66340(11) 0.97035(18) 0.55983(6) 0.0266(3) Uani d . 1 . .
O O16 0.71615(9) 0.93617(15) 0.51702(5) 0.0362(3) Uani d . 1 . .
C C17 0.71528(12) 1.0765(2) 0.60606(7) 0.0322(3) Uani d . 1 . .
F F18 0.81079(8) 1.10979(14) 0.59054(5) 0.0480(3) Uani d . 1 . .
F F19 0.72009(9) 1.00909(14) 0.65988(4) 0.0457(3) Uani d . 1 . .
F F20 0.66562(9) 1.20895(13) 0.61292(6) 0.0490(3) Uani d . 1 . .

loop_
_atom_site_aniso_label
_atom_site_aniso_U_11
_atom_site_aniso_U_22
_atom_site_aniso_U_33
_atom_site_aniso_U_12
_atom_site_aniso_U_13
_atom_site_aniso_U_23
C1 0.0266(7) 0.0279(8) 0.0286(7) -0.0045(6) 0.0007(5) -0.0050(6)
C2 0.0395(9) 0.0301(8) 0.0294(7) -0.0087(7) 0.0016(6) -0.0028(6)
C3 0.0580(12) 0.0506(12) 0.0350(9) -0.0185(9) 0.0134(8) -0.0102(8)
C4 0.0368(10) 0.0683(15) 0.0690(14) -0.0087(10) 0.0175(9) -0.0283(12)
C5 0.0323(9) 0.0582(13) 0.0731(15) 0.0060(9) -0.0043(9) -0.0257(11)
C6 0.0323(8) 0.0357(9) 0.0461(9) -0.0009(7) -0.0083(7) -0.0099(7)
N7 0.0645(11) 0.0484(10) 0.0328(7) 0.0107(8) -0.0015(7) 0.0043(7)
N8 0.0285(6) 0.0334(7) 0.0254(6) -0.0031(5) -0.0012(5) -0.0067(5)
C9 0.0268(7) 0.0262(7) 0.0235(6) 0.0018(6) -0.0019(5) 0.0023(5)
C10 0.0291(7) 0.0277(8) 0.0246(6) 0.0013(6) 0.0031(5) -0.0041(6)
C11 0.0300(7) 0.0265(8) 0.0252(7) -0.0009(6) 0.0008(5) -0.0049(6)
C12 0.0270(7) 0.0265(8) 0.0225(6) 0.0027(6) 0.0004(5) 0.0005(5)
C13 0.0315(7) 0.0329(8) 0.0208(6) 0.0051(6) 0.0011(5) -0.0029(6)
C14 0.0334(7) 0.0309(8) 0.0221(6) 0.0005(6) -0.0032(6) -0.0047(6)
C15 0.0277(7) 0.0272(8) 0.0250(7) 0.0041(6) 0.0003(5) 0.0019(6)
O16 0.0313(6) 0.0471(7) 0.0302(6) 0.0038(5) 0.0073(4) -0.0043(5)
C17 0.0301(8) 0.0333(9) 0.0331(8) -0.0041(6) 0.0044(6) -0.0016(6)
F18 0.0326(5) 0.0561(7) 0.0552(7) -0.0143(5) 0.0085(5) -0.0073(5)
F19 0.0530(7) 0.0552(7) 0.0289(5) -0.0147(5) -0.0056(4) -0.0012(4)
F20 0.0485(6) 0.0319(6) 0.0667(7) -0.0023(5) 0.0089(5) -0.0128(5)

loop_
_atom_type_symbol
_atom_type_description
_atom_type_scat_dispersion_real
_atom_type_scat_dispersion_imag
_atom_type_scat_source
C C 0.0033 0.0016 'International Tables Vol C Tables 4.2.6.8 and 6.1.1.4'
H H 0.0000 0.0000 'International Tables Vol C Tables 4.2.6.8 and 6.1.1.4'
F F 0.0171 0.0103 'International Tables Vol C Tables 4.2.6.8 and 6.1.1.4'
N N 0.0061 0.0033 'International Tables Vol C Tables 4.2.6.8 and 6.1.1.4'
O O 0.0106 0.0060 'International Tables Vol C Tables 4.2.6.8 and 6.1.1.4'

loop_
_geom_angle_atom_site_label_1
_geom_angle_atom_site_label_2
_geom_angle_atom_site_label_3
_geom_angle_site_symmetry_1
_geom_angle_site_symmetry_3
_geom_angle
_geom_angle_publ_flag
C6 C1 C2 . . 120.18(15) ?
C6 C1 N8 . . 119.58(15) ?
C2 C1 N8 . . 120.13(14) ?
N7 C2 C1 . . 120.94(15) ?
N7 C2 C3 . . 121.67(16) ?
C1 C2 C3 . . 117.36(17) ?
C4 C3 C2 . . 121.20(19) ?
C4 C3 H3 . . 119.4 ?
C2 C3 H3 . . 119.4 ?
C3 C4 C5 . . 121.06(18) ?
C3 C4 H4 . . 119.5 ?
C5 C4 H4 . . 119.5 ?
C4 C5 C6 . . 119.0(2) ?
C4 C5 H5 . . 120.5 ?
C6 C5 H5 . . 120.5 ?
C5 C6 C1 . . 121.21(18) ?
C5 C6 H6 . . 119.4 ?
C1 C6 H6 . . 119.4 ?
C2 N7 H7A . . 123.8 ?
C2 N7 H7B . . 110.6 ?
H7A N7 H7B . . 119.4 ?
C9 N8 C1 . . 125.23(12) ?
C9 N8 H8 . . 122.1 ?
C1 N8 H8 . . 111.3 ?
N8 C9 C10 . . 122.24(13) ?
N8 C9 C14 . . 119.02(13) ?
C10 C9 C14 . . 118.74(14) ?
C11 C10 C9 . . 120.30(13) ?
C11 C10 H10 . . 119.8 ?
C9 C10 H10 . . 119.8 ?
C10 C11 C12 . . 121.08(14) ?
C10 C11 H11 . . 119.5 ?
C12 C11 H11 . . 119.5 ?
C11 C12 C13 . . 118.05(14) ?
C11 C12 C15 . . 124.48(14) ?
C13 C12 C15 . . 117.46(13) ?
C14 C13 C12 . . 121.44(13) ?
C14 C13 H13 . . 119.3 ?
C12 C13 H13 . . 119.3 ?
C13 C14 C9 . . 120.38(14) ?
C13 C14 H14 . . 119.8 ?
C9 C14 H14 . . 119.8 ?
O16 C15 C12 . . 125.88(14) ?
O16 C15 C17 . . 115.33(14) ?
C12 C15 C17 . . 118.78(13) ?
F18 C17 F20 . . 107.33(14) ?
F18 C17 F19 . . 106.72(14) ?
F20 C17 F19 . . 107.33(13) ?
F18 C17 C15 . . 111.47(13) ?
F20 C17 C15 . . 112.54(13) ?
F19 C17 C15 . . 111.16(13) ?

loop_
_geom_bond_atom_site_label_1
_geom_bond_atom_site_label_2
_geom_bond_site_symmetry_2
_geom_bond_distance
_geom_bond_publ_flag
C1 C6 . 1.391(2) ?
C1 C2 . 1.402(2) ?
C1 N8 . 1.4244(19) ?
C2 N7 . 1.357(2) ?
C2 C3 . 1.411(2) ?
C3 C4 . 1.371(3) ?
C3 H3 . 0.9500 ?
C4 C5 . 1.374(4) ?
C4 H4 . 0.9500 ?
C5 C6 . 1.380(3) ?
C5 H5 . 0.9500 ?
C6 H6 . 0.9500 ?
N7 H7A . 0.9044 ?
N7 H7B . 0.9069 ?
N8 C9 . 1.364(2) ?
N8 H8 . 0.9582 ?
C9 C10 . 1.404(2) ?
C9 C14 . 1.413(2) ?
C10 C11 . 1.382(2) ?
C10 H10 . 0.9500 ?
C11 C12 . 1.402(2) ?
C11 H11 . 0.9500 ?
C12 C13 . 1.410(2) ?
C12 C15 . 1.447(2) ?
C13 C14 . 1.364(2) ?
C13 H13 . 0.9500 ?
C14 H14 . 0.9500 ?
C15 O16 . 1.2180(18) ?
C15 C17 . 1.545(2) ?
C17 F18 . 1.3251(18) ?
C17 F20 . 1.332(2) ?
C17 F19 . 1.3437(19) ?

loop_
_geom_hbond_atom_site_label_D
_geom_hbond_atom_site_label_H
_geom_hbond_atom_site_label_A
_geom_hbond_site_symmetry_A
_geom_hbond_distance_DH
_geom_hbond_distance_HA
_geom_hbond_distance_DA
_geom_hbond_angle_DHA
N7 H7B F19 3_646 0.91 2.32 3.2077(19) 166
N8 H8 O16 4_466 0.96 2.06 2.9757(17) 159

loop_
_geom_torsion_atom_site_label_1
_geom_torsion_atom_site_label_2
_geom_torsion_atom_site_label_3
_geom_torsion_atom_site_label_4
_geom_torsion_site_symmetry_1
_geom_torsion_site_symmetry_2
_geom_torsion_site_symmetry_3
_geom_torsion_site_symmetry_4
_geom_torsion
_geom_torsion_publ_flag
C6 C1 C2 N7 . . . . -176.94(16) ?
N8 C1 C2 N7 . . . . 6.8(2) ?
C6 C1 C2 C3 . . . . 1.2(2) ?
N8 C1 C2 C3 . . . . -175.01(15) ?
N7 C2 C3 C4 . . . . 177.89(19) ?
C1 C2 C3 C4 . . . . -0.3(3) ?
C2 C3 C4 C5 . . . . -1.1(3) ?
C3 C4 C5 C6 . . . . 1.4(3) ?
C4 C5 C6 C1 . . . . -0.4(3) ?
C2 C1 C6 C5 . . . . -0.9(3) ?
N8 C1 C6 C5 . . . . 175.34(17) ?
C6 C1 N8 C9 . . . . 107.87(18) ?
C2 C1 N8 C9 . . . . -75.9(2) ?
C1 N8 C9 C10 . . . . 5.3(2) ?
C1 N8 C9 C14 . . . . -174.67(15) ?
N8 C9 C10 C11 . . . . -179.88(14) ?
C14 C9 C10 C11 . . . . 0.1(2) ?
C9 C10 C11 C12 . . . . 0.1(2) ?
C10 C11 C12 C13 . . . . 0.2(2) ?
C10 C11 C12 C15 . . . . 179.43(14) ?
C11 C12 C13 C14 . . . . -0.7(2) ?
C15 C12 C13 C14 . . . . -179.98(14) ?
C12 C13 C14 C9 . . . . 0.9(2) ?
N8 C9 C14 C13 . . . . 179.40(14) ?
C10 C9 C14 C13 . . . . -0.5(2) ?
C11 C12 C15 O16 . . . . -175.65(16) ?
C13 C12 C15 O16 . . . . 3.6(2) ?
C11 C12 C15 C17 . . . . 5.5(2) ?
C13 C12 C15 C17 . . . . -175.33(14) ?
O16 C15 C17 F18 . . . . -1.0(2) ?
C12 C15 C17 F18 . . . . 178.04(14) ?
O16 C15 C17 F20 . . . . 119.68(16) ?
C12 C15 C17 F20 . . . . -61.32(19) ?
O16 C15 C17 F19 . . . . -119.90(15) ?
C12 C15 C17 F19 . . . . 59.11(19) ?

loop_
_cod_related_entry_id
_cod_related_entry_database
_cod_related_entry_code
1 ChemSpider 24744664
